data_7022169
loop_
_publ_author_name
'Bai, Yue-Ling'
'Bao, Xiaoli'
'Zhu, Shourong'
'Fang, Jianhui'
'Tao, Jun'

_publ_section_title
;
 Ligand field effect tuned magnetic behaviors of two chain compounds based
 on Mn(III)3O units: from slow magnetic relaxation to metamagnetism.
;
_journal_issue 4
_journal_name_full 'Dalton transactions (Cambridge, England : 2003)'
_journal_page_first 1033
_journal_page_last 1038
_journal_paper_doi 10.1039/c2dt31944f
_journal_volume 42
_journal_year 2013
_chemical_formula_sum 'C37 H42 Cl3 Mn3 N6 O10'
_chemical_formula_weight 1001.94
_chemical_name_systematic
;
?
;
_space_group_IT_number 14
_symmetry_cell_setting monoclinic
_symmetry_space_group_name_Hall '-P 2ybc'
_symmetry_space_group_name_H-M 'P 1 21/c 1'
_atom_sites_solution_hydrogens geom
_atom_sites_solution_primary direct
_atom_sites_solution_secondary difmap
_audit_creation_method SHELXL-97
_cell_angle_alpha 90.00
_cell_angle_beta 100.939(2)
_cell_angle_gamma 90.00
_cell_formula_units_Z 4
_cell_length_a 7.6085(11)
_cell_length_b 41.541(6)
_cell_length_c 13.1293(18)
_cell_measurement_temperature 173(2)
_cell_volume 4074.3(10)
_computing_structure_refinement 'SHELXL-97 (Sheldrick, 1997)'
_computing_structure_solution 'SHELXS-97 (Sheldrick, 1990)'
_diffrn_ambient_temperature 173(2)
_diffrn_measured_fraction_theta_full 0.990
_diffrn_measured_fraction_theta_max 0.990
_diffrn_measurement_device_type 'Bruker Smart Apex CCD area detector'
_diffrn_measurement_method 'phi and omega scans'
_diffrn_radiation_monochromator graphite
_diffrn_radiation_source 'fine-focus sealed tube'
_diffrn_radiation_type MoK\a
_diffrn_radiation_wavelength 0.71073
_diffrn_reflns_av_R_equivalents 0.0416
_diffrn_reflns_av_sigmaI/netI 0.0416
_diffrn_reflns_limit_h_max 9
_diffrn_reflns_limit_h_min -9
_diffrn_reflns_limit_k_max 50
_diffrn_reflns_limit_k_min -51
_diffrn_reflns_limit_l_max 16
_diffrn_reflns_limit_l_min -15
_diffrn_reflns_number 29156
_diffrn_reflns_theta_full 26.00
_diffrn_reflns_theta_max 26.00
_diffrn_reflns_theta_min 0.98
_diffrn_standards_decay_% none
_exptl_absorpt_coefficient_mu 1.177
_exptl_absorpt_correction_T_max 0.809
_exptl_absorpt_correction_T_min 0.643
_exptl_absorpt_correction_type multi-scan
_exptl_crystal_colour brown
_exptl_crystal_density_diffrn 1.633
_exptl_crystal_density_method 'not measured'
_exptl_crystal_description block
_exptl_crystal_F_000 2048
_exptl_crystal_size_max 0.45
_exptl_crystal_size_mid 0.32
_exptl_crystal_size_min 0.18
_refine_diff_density_max 1.745
_refine_diff_density_min -0.723
_refine_diff_density_rms 0.140
_refine_ls_extinction_method none
_refine_ls_goodness_of_fit_ref 1.337
_refine_ls_hydrogen_treatment constr
_refine_ls_matrix_type full
_refine_ls_number_parameters 532
_refine_ls_number_reflns 7946
_refine_ls_number_restraints 0
_refine_ls_restrained_S_all 1.337
_refine_ls_R_factor_all 0.0998
_refine_ls_R_factor_gt 0.0967
_refine_ls_shift/su_max 0.000
_refine_ls_shift/su_mean 0.000
_refine_ls_structure_factor_coef Fsqd
_refine_ls_weighting_details 'calc w=1/[\s^2^(Fo^2^)+(0.0282P)^2^+36.7505P] where P=(Fo^2^+2Fc^2^)/3'
_refine_ls_weighting_scheme calc
_refine_ls_wR_factor_gt 0.1821
_refine_ls_wR_factor_ref 0.1836
_reflns_number_gt 7706
_reflns_number_total 7946
_reflns_threshold_expression >2sigma(I)
_cod_data_source_file c2dt31944f.txt
_cod_data_source_block p
_cod_depositor_comments
;
The following automatic conversions were performed:

'_symmetry_cell_setting' value 'Monoclinic' changed to 'monoclinic'
according to /home/saulius/struct/CIF-dictionaries/cif_core.dic
dictionary named 'cif_core.dic' version 2.4.2 from 2011-04-26.

Automatic conversion script
Id: cif_fix_values 1891 2012-01-12 08:04:46Z andrius 
;
_cod_original_sg_symbol_H-M P21/c
_cod_database_code 7022169

loop_
_symmetry_equiv_pos_as_xyz
'x, y, z'
'-x, y+1/2, -z+1/2'
'-x, -y, -z'
'x, -y-1/2, z-1/2'

loop_
_atom_site_label
_atom_site_type_symbol
_atom_site_fract_x
_atom_site_fract_y
_atom_site_fract_z
_atom_site_U_iso_or_equiv
_atom_site_adp_type
_atom_site_occupancy
_atom_site_symmetry_multiplicity
_atom_site_calc_flag
_atom_site_refinement_flags
Mn1 Mn 0.04038(12) 0.11914(2) 0.88669(7) 0.0107(2) Uani 1 1 d .
Mn2 Mn 0.06757(12) 0.07997(2) 0.67444(7) 0.0117(2) Uani 1 1 d .
Mn3 Mn -0.16024(13) 0.14687(2) 0.66038(7) 0.0128(2) Uani 1 1 d .
N1 N -0.1370(7) 0.12507(12) 0.5331(4) 0.0122(10) Uani 1 1 d .
N2 N -0.0465(7) 0.09684(12) 0.5375(4) 0.0136(11) Uani 1 1 d .
N3 N -0.1623(7) 0.17247(13) 0.7877(4) 0.0168(11) Uani 1 1 d .
N4 N -0.0801(7) 0.16044(12) 0.8799(4) 0.0132(11) Uani 1 1 d .
N5 N 0.1565(7) 0.07594(12) 0.8958(4) 0.0128(10) Uani 1 1 d .
N6 N 0.1744(7) 0.06107(11) 0.8071(4) 0.0096(10) Uani 1 1 d .
Cl1 Cl -0.4766(3) 0.21105(5) 0.14572(13) 0.0333(5) Uani 1 1 d .
Cl2 Cl 0.0478(3) 0.22523(4) 1.32424(13) 0.0262(4) Uani 1 1 d .
Cl3 Cl 0.5494(3) -0.07138(4) 0.73523(14) 0.0296(4) Uani 1 1 d .
O1 O -0.0209(5) 0.11478(9) 0.7410(3) 0.0101(8) Uani 1 1 d .
O2 O -0.2991(8) 0.17739(12) 0.5823(4) 0.0305(13) Uani 1 1 d .
O3 O 0.0996(6) 0.12319(11) 1.0280(3) 0.0196(10) Uani 1 1 d .
O4 O 0.1496(6) 0.04568(11) 0.6087(3) 0.0203(10) Uani 1 1 d .
O6 O 0.3208(6) 0.11071(12) 0.6867(3) 0.0198(10) Uani 1 1 d .
O7 O 0.3009(7) 0.13940(14) 0.8668(5) 0.0440(16) Uani 1 1 d .
H7B H 0.2826 0.1449 0.8033 0.053 Uiso 1 1 d R
O8 O -0.1936(7) 0.05426(11) 0.6888(4) 0.0296(12) Uani 1 1 d .
H8B H -0.2348 0.0646 0.7350 0.036 Uiso 1 1 d R
O9 O -0.2372(6) 0.09551(11) 0.8844(4) 0.0210(10) Uani 1 1 d .
H9B H -0.3104 0.1043 0.8354 0.025 Uiso 1 1 d R
O10 O 0.1083(7) 0.16972(12) 0.6526(4) 0.0261(11) Uani 1 1 d .
H10B H 0.1789 0.1537 0.6575 0.031 Uiso 1 1 d R
C1 C -0.3327(10) 0.18324(16) 0.4820(5) 0.0215(15) Uani 1 1 d .
C2 C -0.4248(10) 0.21180(17) 0.4497(5) 0.0261(16) Uani 1 1 d .
H2A H -0.4572 0.2257 0.5005 0.031 Uiso 1 1 calc R
C3 C -0.4694(9) 0.22021(15) 0.3480(5) 0.0219(15) Uani 1 1 d .
H3A H -0.5322 0.2396 0.3278 0.026 Uiso 1 1 calc R
C4 C -0.4215(9) 0.19997(16) 0.2748(5) 0.0191(14) Uani 1 1 d .
C5 C -0.3325(9) 0.17211(16) 0.3029(5) 0.0184(14) Uani 1 1 d .
H5A H -0.3002 0.1585 0.2514 0.022 Uiso 1 1 calc R
C6 C -0.2887(8) 0.16354(14) 0.4061(5) 0.0136(12) Uani 1 1 d .
C7 C -0.1886(8) 0.13345(15) 0.4337(5) 0.0142(13) Uani 1 1 d .
C8 C -0.1337(9) 0.11027(15) 0.3728(5) 0.0170(13) Uani 1 1 d .
H8A H -0.1531 0.1097 0.2992 0.020 Uiso 1 1 calc R
C9 C -0.0458(9) 0.08828(15) 0.4399(5) 0.0177(13) Uani 1 1 d .
H9A H 0.0088 0.0693 0.4200 0.021 Uiso 1 1 calc R
C10 C 0.0839(8) 0.14740(15) 1.0921(5) 0.0147(12) Uani 1 1 d .
C11 C 0.1604(10) 0.14348(17) 1.1965(5) 0.0239(15) Uani 1 1 d .
H11A H 0.2201 0.1239 1.2187 0.029 Uiso 1 1 calc R
C12 C 0.1517(10) 0.16697(17) 1.2670(5) 0.0225(15) Uani 1 1 d .
H12A H 0.2064 0.1640 1.3376 0.027 Uiso 1 1 calc R
C13 C 0.0639(9) 0.19497(16) 1.2360(5) 0.0194(14) Uani 1 1 d .
C14 C -0.0145(8) 0.19967(15) 1.1347(5) 0.0161(13) Uani 1 1 d .
H14A H -0.0767 0.2192 1.1145 0.019 Uiso 1 1 calc R
C15 C -0.0041(8) 0.17614(15) 1.0609(5) 0.0142(13) Uani 1 1 d .
C16 C -0.0873(8) 0.18229(14) 0.9536(5) 0.0123(12) Uani 1 1 d .
C17 C -0.1758(9) 0.20877(15) 0.9074(5) 0.0172(13) Uani 1 1 d .
H17A H -0.2012 0.2281 0.9406 0.021 Uiso 1 1 calc R
C18 C -0.2199(9) 0.20194(16) 0.8049(5) 0.0212(14) Uani 1 1 d .
H18A H -0.2823 0.2160 0.7532 0.025 Uiso 1 1 calc R
C19 C 0.2402(9) 0.01938(15) 0.6431(5) 0.0167(13) Uani 1 1 d .
C20 C 0.2760(10) -0.00198(16) 0.5692(5) 0.0225(15) Uani 1 1 d .
H20A H 0.2347 0.0028 0.4979 0.027 Uiso 1 1 calc R
C21 C 0.3684(10) -0.02950(17) 0.5956(5) 0.0253(16) Uani 1 1 d .
H21A H 0.3940 -0.0437 0.5436 0.030 Uiso 1 1 calc R
C22 C 0.4248(9) -0.03659(15) 0.6992(5) 0.0194(14) Uani 1 1 d .
C23 C 0.3882(8) -0.01640(14) 0.7727(5) 0.0144(13) Uani 1 1 d .
H23A H 0.4267 -0.0219 0.8437 0.017 Uiso 1 1 calc R
C24 C 0.2961(8) 0.01202(14) 0.7474(5) 0.0128(12) Uani 1 1 d .
C25 C 0.2609(8) 0.03324(14) 0.8295(5) 0.0116(12) Uani 1 1 d .
C26 C 0.2964(9) 0.03010(15) 0.9362(5) 0.0174(13) Uani 1 1 d .
H26A H 0.3543 0.0126 0.9752 0.021 Uiso 1 1 calc R
C27 C 0.2318(8) 0.05722(15) 0.9739(5) 0.0154(13) Uani 1 1 d .
H27A H 0.2393 0.0620 1.0454 0.018 Uiso 1 1 calc R
C28 C 0.4083(10) 0.16452(17) 0.9169(7) 0.0308(18) Uani 1 1 d .
H28A H 0.5306 0.1621 0.9024 0.037 Uiso 1 1 calc R
H28B H 0.4165 0.1622 0.9927 0.037 Uiso 1 1 calc R
C29 C 0.3438(10) 0.19729(17) 0.8864(6) 0.0265(16) Uani 1 1 d .
H29A H 0.4253 0.2131 0.9254 0.040 Uiso 1 1 calc R
H29B H 0.2236 0.2002 0.9017 0.040 Uiso 1 1 calc R
H29C H 0.3396 0.2003 0.8119 0.040 Uiso 1 1 calc R
C30 C 0.4527(9) 0.11209(15) 0.6444(5) 0.0165(13) Uani 1 1 d .
C31 C 0.4258(11) 0.1053(2) 0.5315(6) 0.041(2) Uani 1 1 d .
H31A H 0.5404 0.1072 0.5082 0.061 Uiso 1 1 calc R
H31B H 0.3403 0.1207 0.4936 0.061 Uiso 1 1 calc R
H31C H 0.3790 0.0834 0.5180 0.061 Uiso 1 1 calc R
C32 C -0.2122(10) 0.02146(16) 0.7124(6) 0.0260(16) Uani 1 1 d .
H32A H -0.1198 0.0090 0.6855 0.031 Uiso 1 1 calc R
H32B H -0.3306 0.0139 0.6754 0.031 Uiso 1 1 calc R
C33 C -0.1962(12) 0.0143(2) 0.8237(6) 0.042(2) Uani 1 1 d .
H33A H -0.2104 -0.0089 0.8331 0.063 Uiso 1 1 calc R
H33B H -0.2895 0.0259 0.8510 0.063 Uiso 1 1 calc R
H33C H -0.0782 0.0211 0.8611 0.063 Uiso 1 1 calc R
C34 C -0.3182(11) 0.0964(2) 0.9738(6) 0.0352(19) Uani 1 1 d .
H34A H -0.4467 0.0908 0.9541 0.042 Uiso 1 1 calc R
H34B H -0.3086 0.1183 1.0037 0.042 Uiso 1 1 calc R
C35 C -0.2269(13) 0.0731(2) 1.0518(7) 0.043(2) Uani 1 1 d .
H35A H -0.2822 0.0737 1.1134 0.064 Uiso 1 1 calc R
H35B H -0.0999 0.0787 1.0714 0.064 Uiso 1 1 calc R
H35C H -0.2381 0.0513 1.0222 0.064 Uiso 1 1 calc R
C36 C 0.1724(16) 0.1903(2) 0.5804(7) 0.052(3) Uani 1 1 d .
H36A H 0.3045 0.1891 0.5906 0.063 Uiso 1 1 calc R
H36B H 0.1215 0.1836 0.5084 0.063 Uiso 1 1 calc R
C37 C 0.1182(19) 0.2216(3) 0.5985(8) 0.074(4) Uani 1 1 d .
H37A H 0.1595 0.2364 0.5501 0.111 Uiso 1 1 calc R
H37B H 0.1698 0.2279 0.6699 0.111 Uiso 1 1 calc R
H37C H -0.0127 0.2224 0.5884 0.111 Uiso 1 1 calc R
O5 O 0.6033(6) 0.11857(17) 0.6948(4) 0.0407(16) Uani 1 1 d .

loop_
_atom_site_aniso_label
_atom_site_aniso_U_11
_atom_site_aniso_U_22
_atom_site_aniso_U_33
_atom_site_aniso_U_23
_atom_site_aniso_U_13
_atom_site_aniso_U_12
Mn1 0.0117(5) 0.0094(4) 0.0112(4) 0.0000(3) 0.0027(3) 0.0021(3)
Mn2 0.0130(5) 0.0094(4) 0.0120(4) 0.0001(3) 0.0009(4) 0.0016(3)
Mn3 0.0136(5) 0.0148(5) 0.0105(4) 0.0024(4) 0.0034(4) 0.0048(4)
N1 0.008(2) 0.016(3) 0.013(2) -0.002(2) 0.003(2) 0.001(2)
N2 0.011(3) 0.013(3) 0.015(3) -0.002(2) -0.001(2) 0.001(2)
N3 0.022(3) 0.016(3) 0.012(3) 0.000(2) 0.004(2) 0.005(2)
N4 0.014(3) 0.011(2) 0.015(3) 0.002(2) 0.005(2) 0.005(2)
N5 0.013(3) 0.008(2) 0.016(3) -0.002(2) -0.001(2) -0.004(2)
N6 0.016(3) 0.007(2) 0.006(2) 0.0003(18) 0.0017(19) -0.0007(19)
Cl1 0.0460(12) 0.0358(10) 0.0153(8) 0.0079(7) -0.0009(8) 0.0123(9)
Cl2 0.0377(10) 0.0226(8) 0.0182(8) -0.0085(7) 0.0048(7) 0.0048(7)
Cl3 0.0364(10) 0.0198(8) 0.0297(9) -0.0052(7) -0.0011(8) 0.0154(7)
O1 0.010(2) 0.0065(19) 0.014(2) 0.0039(16) 0.0017(16) 0.0039(15)
O2 0.050(3) 0.031(3) 0.011(2) 0.003(2) 0.005(2) 0.024(2)
O3 0.027(3) 0.017(2) 0.014(2) -0.0016(18) 0.0003(19) 0.0077(19)
O4 0.030(3) 0.016(2) 0.015(2) -0.0007(18) 0.004(2) 0.010(2)
O6 0.014(2) 0.033(3) 0.015(2) -0.0089(19) 0.0075(18) -0.0102(19)
O7 0.029(3) 0.047(4) 0.062(4) -0.040(3) 0.024(3) -0.021(3)
O8 0.022(3) 0.015(2) 0.051(3) 0.000(2) 0.006(2) -0.005(2)
O9 0.018(2) 0.021(2) 0.026(3) 0.005(2) 0.009(2) 0.0005(19)
O10 0.033(3) 0.021(3) 0.025(3) 0.001(2) 0.009(2) -0.012(2)
C1 0.027(4) 0.019(3) 0.016(3) -0.001(3) -0.001(3) 0.005(3)
C2 0.033(4) 0.023(4) 0.019(3) -0.009(3) -0.005(3) 0.009(3)
C3 0.029(4) 0.010(3) 0.023(3) 0.005(3) -0.006(3) 0.008(3)
C4 0.021(4) 0.022(3) 0.012(3) 0.000(3) -0.002(3) 0.000(3)
C5 0.020(3) 0.017(3) 0.016(3) -0.002(3) 0.000(3) -0.005(3)
C6 0.013(3) 0.014(3) 0.012(3) 0.000(2) -0.004(2) 0.000(2)
C7 0.011(3) 0.016(3) 0.015(3) -0.001(2) 0.002(2) -0.008(2)
C8 0.025(4) 0.015(3) 0.010(3) 0.002(2) 0.001(3) 0.003(3)
C9 0.018(3) 0.015(3) 0.019(3) 0.000(3) 0.001(3) 0.001(3)
C10 0.013(3) 0.014(3) 0.017(3) 0.000(2) 0.004(2) 0.001(2)
C11 0.028(4) 0.022(4) 0.021(3) 0.002(3) 0.005(3) 0.009(3)
C12 0.031(4) 0.028(4) 0.009(3) -0.003(3) 0.003(3) 0.011(3)
C13 0.027(4) 0.020(3) 0.013(3) -0.009(3) 0.009(3) -0.002(3)
C14 0.014(3) 0.016(3) 0.019(3) -0.001(3) 0.005(3) 0.003(2)
C15 0.010(3) 0.020(3) 0.014(3) 0.000(2) 0.005(2) 0.000(2)
C16 0.002(3) 0.014(3) 0.021(3) -0.001(2) 0.003(2) -0.001(2)
C17 0.020(3) 0.012(3) 0.021(3) 0.005(2) 0.005(3) 0.005(2)
C18 0.019(3) 0.020(3) 0.024(4) 0.006(3) 0.003(3) 0.007(3)
C19 0.016(3) 0.014(3) 0.019(3) 0.001(3) 0.002(3) 0.003(2)
C20 0.032(4) 0.018(3) 0.017(3) -0.001(3) 0.004(3) 0.006(3)
C21 0.029(4) 0.025(4) 0.021(4) -0.010(3) 0.005(3) 0.006(3)
C22 0.014(3) 0.014(3) 0.028(4) -0.002(3) -0.001(3) 0.006(2)
C23 0.014(3) 0.011(3) 0.017(3) 0.001(2) 0.002(2) -0.003(2)
C24 0.009(3) 0.011(3) 0.018(3) -0.002(2) 0.004(2) 0.003(2)
C25 0.008(3) 0.008(3) 0.017(3) 0.001(2) -0.001(2) -0.003(2)
C26 0.016(3) 0.017(3) 0.019(3) 0.000(3) 0.003(3) 0.002(3)
C27 0.016(3) 0.016(3) 0.012(3) 0.003(2) -0.001(2) 0.004(2)
C28 0.026(4) 0.020(4) 0.043(5) -0.010(3) -0.002(3) -0.008(3)
C29 0.020(4) 0.029(4) 0.030(4) 0.010(3) 0.003(3) -0.003(3)
C30 0.017(3) 0.017(3) 0.017(3) 0.003(2) 0.007(3) 0.007(2)
C31 0.028(4) 0.077(7) 0.019(4) -0.013(4) 0.008(3) -0.016(4)
C32 0.027(4) 0.015(3) 0.037(4) 0.000(3) 0.008(3) -0.011(3)
C33 0.037(5) 0.052(6) 0.036(5) -0.001(4) 0.005(4) -0.018(4)
C34 0.033(5) 0.039(5) 0.041(5) 0.006(4) 0.024(4) 0.003(4)
C35 0.065(6) 0.031(5) 0.040(5) 0.002(4) 0.029(5) -0.007(4)
C36 0.076(7) 0.044(6) 0.037(5) 0.014(4) 0.010(5) -0.001(5)
C37 0.110(11) 0.059(7) 0.045(6) -0.015(5) -0.005(6) 0.019(7)
O5 0.010(2) 0.093(5) 0.020(3) 0.010(3) 0.003(2) -0.007(3)

loop_
_atom_type_symbol
_atom_type_description
_atom_type_scat_dispersion_real
_atom_type_scat_dispersion_imag
_atom_type_scat_source
C C 0.0033 0.0016 'International Tables Vol C Tables 4.2.6.8 and 6.1.1.4'
H H 0.0000 0.0000 'International Tables Vol C Tables 4.2.6.8 and 6.1.1.4'
N N 0.0061 0.0033 'International Tables Vol C Tables 4.2.6.8 and 6.1.1.4'
O O 0.0106 0.0060 'International Tables Vol C Tables 4.2.6.8 and 6.1.1.4'
Cl Cl 0.1484 0.1585 'International Tables Vol C Tables 4.2.6.8 and 6.1.1.4'
Mn Mn 0.3368 0.7283 'International Tables Vol C Tables 4.2.6.8 and 6.1.1.4'

loop_
_geom_angle_atom_site_label_1
_geom_angle_atom_site_label_2
_geom_angle_atom_site_label_3
_geom_angle
_geom_angle_site_symmetry_1
_geom_angle_site_symmetry_3
O3 Mn1 O1 179.8(2) . .
O3 Mn1 N4 89.3(2) . .
O1 Mn1 N4 90.84(19) . .
O3 Mn1 N5 90.0(2) . .
O1 Mn1 N5 89.77(19) . .
N4 Mn1 N5 177.8(2) . .
O3 Mn1 O7 91.8(2) . .
O1 Mn1 O7 88.3(2) . .
N4 Mn1 O7 94.8(2) . .
N5 Mn1 O7 87.3(2) . .
O3 Mn1 O9 95.8(2) . .
O1 Mn1 O9 84.10(17) . .
N4 Mn1 O9 87.3(2) . .
N5 Mn1 O9 90.69(19) . .
O7 Mn1 O9 172.2(2) . .
O4 Mn2 O1 178.9(2) . .
O4 Mn2 N6 89.2(2) . .
O1 Mn2 N6 91.15(19) . .
O4 Mn2 N2 88.7(2) . .
O1 Mn2 N2 90.92(19) . .
N6 Mn2 N2 176.9(2) . .
O4 Mn2 O6 96.3(2) . .
O1 Mn2 O6 84.78(17) . .
N6 Mn2 O6 87.67(19) . .
N2 Mn2 O6 94.85(19) . .
O4 Mn2 O8 93.1(2) . .
O1 Mn2 O8 85.86(18) . .
N6 Mn2 O8 87.7(2) . .
N2 Mn2 O8 90.1(2) . .
O6 Mn2 O8 169.47(18) . .
O2 Mn3 O1 178.8(2) . .
O2 Mn3 N1 88.8(2) . .
O1 Mn3 N1 91.1(2) . .
O2 Mn3 N3 90.3(2) . .
O1 Mn3 N3 90.0(2) . .
N1 Mn3 N3 173.5(2) . .
O2 Mn3 O5 94.3(2) . 1_455
O1 Mn3 O5 84.6(2) . 1_455
N1 Mn3 O5 97.8(2) . 1_455
N3 Mn3 O5 88.7(2) . 1_455
O2 Mn3 O10 96.5(2) . .
O1 Mn3 O10 84.63(18) . .
N1 Mn3 O10 85.8(2) . .
N3 Mn3 O10 88.0(2) . .
O5 Mn3 O10 168.67(19) 1_455 .
C7 N1 N2 108.6(5) . .
C7 N1 Mn3 131.5(4) . .
N2 N1 Mn3 119.8(4) . .
C9 N2 N1 106.6(5) . .
C9 N2 Mn2 134.6(4) . .
N1 N2 Mn2 118.6(4) . .
C18 N3 N4 107.4(5) . .
C18 N3 Mn3 133.6(5) . .
N4 N3 Mn3 118.8(4) . .
C16 N4 N3 108.8(5) . .
C16 N4 Mn1 130.7(4) . .
N3 N4 Mn1 120.2(4) . .
C27 N5 N6 107.5(5) . .
C27 N5 Mn1 134.0(4) . .
N6 N5 Mn1 118.5(4) . .
C25 N6 N5 109.4(5) . .
C25 N6 Mn2 130.8(4) . .
N5 N6 Mn2 119.7(4) . .
Mn2 O1 Mn1 120.2(2) . .
Mn2 O1 Mn3 119.5(2) . .
Mn1 O1 Mn3 120.1(2) . .
C1 O2 Mn3 132.0(4) . .
C10 O3 Mn1 132.5(4) . .
C19 O4 Mn2 133.0(4) . .
C30 O6 Mn2 137.5(4) . .
C28 O7 Mn1 132.8(5) . .
C32 O8 Mn2 126.3(4) . .
C34 O9 Mn1 120.8(5) . .
C36 O10 Mn3 134.6(6) . .
O2 C1 C6 125.9(6) . .
O2 C1 C2 116.8(6) . .
C6 C1 C2 117.3(6) . .
C3 C2 C1 122.1(6) . .
C2 C3 C4 118.6(6) . .
C5 C4 C3 121.0(6) . .
C5 C4 Cl1 120.7(5) . .
C3 C4 Cl1 118.3(5) . .
C4 C5 C6 120.2(6) . .
C5 C6 C1 120.7(6) . .
C5 C6 C7 118.6(6) . .
C1 C6 C7 120.7(6) . .
N1 C7 C8 108.8(6) . .
N1 C7 C6 120.3(6) . .
C8 C7 C6 131.0(6) . .
C9 C8 C7 105.2(6) . .
N2 C9 C8 110.8(6) . .
O3 C10 C15 123.9(6) . .
O3 C10 C11 117.6(6) . .
C15 C10 C11 118.6(6) . .
C12 C11 C10 121.5(6) . .
C11 C12 C13 119.7(6) . .
C12 C13 C14 120.7(6) . .
C12 C13 Cl2 120.9(5) . .
C14 C13 Cl2 118.4(5) . .
C13 C14 C15 120.5(6) . .
C14 C15 C10 119.1(6) . .
C14 C15 C16 118.7(6) . .
C10 C15 C16 122.2(6) . .
N4 C16 C17 108.0(6) . .
N4 C16 C15 120.8(5) . .
C17 C16 C15 131.2(6) . .
C18 C17 C16 106.3(6) . .
N3 C18 C17 109.4(6) . .
O4 C19 C20 116.8(6) . .
O4 C19 C24 124.0(6) . .
C20 C19 C24 119.2(6) . .
C21 C20 C19 121.7(6) . .
C20 C21 C22 118.9(6) . .
C23 C22 C21 120.4(6) . .
C23 C22 Cl3 119.8(5) . .
C21 C22 Cl3 119.8(5) . .
C22 C23 C24 121.6(6) . .
C23 C24 C19 118.2(6) . .
C23 C24 C25 119.7(6) . .
C19 C24 C25 122.1(5) . .
N6 C25 C26 107.4(5) . .
N6 C25 C24 120.8(5) . .
C26 C25 C24 131.7(6) . .
C27 C26 C25 106.1(6) . .
N5 C27 C26 109.6(6) . .
O7 C28 C29 115.0(7) . .
O6 C30 O5 121.2(6) . .
O6 C30 C31 118.0(6) . .
O5 C30 C31 120.8(6) . .
O8 C32 C33 114.9(7) . .
O9 C34 C35 109.4(6) . .
C37 C36 O10 107.1(9) . .
C30 O5 Mn3 134.1(5) . 1_655

loop_
_geom_bond_atom_site_label_1
_geom_bond_atom_site_label_2
_geom_bond_distance
_geom_bond_site_symmetry_2
Mn1 O3 1.832(4) .
Mn1 O1 1.890(4) .
Mn1 N4 1.939(5) .
Mn1 N5 1.994(5) .
Mn1 O7 2.214(5) .
Mn1 O9 2.324(5) .
Mn2 O4 1.835(4) .
Mn2 O1 1.879(4) .
Mn2 N6 1.942(5) .
Mn2 N2 1.971(5) .
Mn2 O6 2.291(4) .
Mn2 O8 2.295(5) .
Mn3 O2 1.834(5) .
Mn3 O1 1.896(4) .
Mn3 N1 1.938(5) .
Mn3 N3 1.984(5) .
Mn3 O5 2.265(5) 1_455
Mn3 O10 2.273(5) .
N1 C7 1.336(8) .
N1 N2 1.356(7) .
N2 C9 1.330(8) .
N3 C18 1.334(8) .
N3 N4 1.349(7) .
N4 C16 1.336(8) .
N5 C27 1.327(8) .
N5 N6 1.348(7) .
N6 C25 1.336(8) .
Cl1 C4 1.729(6) .
Cl2 C13 1.729(6) .
Cl3 C22 1.743(6) .
O2 C1 1.315(8) .
O3 C10 1.332(7) .
O4 C19 1.325(8) .
O6 C30 1.237(8) .
O7 C28 1.409(8) .
O8 C32 1.410(8) .
O9 C34 1.426(9) .
O10 C36 1.429(10) .
C1 C6 1.380(9) .
C1 C2 1.402(9) .
C2 C3 1.360(10) .
C3 C4 1.377(9) .
C4 C5 1.356(9) .
C5 C6 1.379(9) .
C6 C7 1.472(9) .
C7 C8 1.367(9) .
C8 C9 1.354(9) .
C10 C15 1.392(9) .
C10 C11 1.392(9) .
C11 C12 1.356(9) .
C12 C13 1.364(10) .
C13 C14 1.365(9) .
C14 C15 1.389(9) .
C15 C16 1.453(9) .
C16 C17 1.370(9) .
C17 C18 1.354(9) .
C19 C20 1.380(9) .
C19 C24 1.389(9) .
C20 C21 1.353(10) .
C21 C22 1.378(10) .
C22 C23 1.348(9) .
C23 C24 1.381(8) .
C24 C25 1.456(8) .
C25 C26 1.381(9) .
C26 C27 1.360(9) .
C28 C29 1.476(10) .
C30 O5 1.239(8) .
C30 C31 1.485(9) .
C32 C33 1.474(11) .
C34 C35 1.483(12) .
C36 C37 1.399(14) .
O5 Mn3 2.265(5) 1_655

loop_
_geom_hbond_atom_site_label_D
_geom_hbond_atom_site_label_H
_geom_hbond_atom_site_label_A
_geom_hbond_distance_DH
_geom_hbond_distance_HA
_geom_hbond_distance_DA
_geom_hbond_angle_DHA
_geom_hbond_site_symmetry_A
O7 H7B O6 0.85 2.15 2.677(7) 120.0 .
O7 H7B O10 0.85 2.40 3.174(9) 152.6 .
O8 H8B O9 0.85 2.35 3.157(7) 159.2 .
O8 H8B O5 0.85 2.57 3.095(8) 121.4 1_455
O9 H9B O5 0.85 1.93 2.728(7) 155.6 1_455
O10 H10B O6 0.85 2.08 2.923(7) 169.2 .
